data_2019822
loop_
_publ_author_name
'Merola, Joseph S.'
'Franks, Marion A.'

_publ_section_title
;
 Crystal structures
 offac-trichloridotris(trimethylphosphane-\kP)rhodium(III) monohydrate
 andfac-trichloridotris(trimethylphosphane-\kP)rhodium(III) methanol
 hemisolvate: rhodium structures that are isotypic with their iridium
 analogs
;
_journal_issue 2
_journal_name_full 'Acta Crystallographica Section E Crystallographic Communications'
_journal_page_first 226
_journal_paper_doi 10.1107/S2056989015001516
_journal_volume 71
_journal_year 2015
_chemical_formula_iupac '[Rh Cl3 (C3 H9 P)3], 0.5C H4 O'
_chemical_formula_moiety 'C9 H27 Cl3 P3 Rh, 0.5(C H4 O)'
_chemical_formula_sum 'C9.5 H29 Cl3 O0.5 P3 Rh'
_chemical_formula_weight 453.50
_chemical_name_systematic
;
<i>fac</i>-Trichloridotris(trimethylphosphane-\k<i>P</i>)rhodium
methanol hemisolvate
;
_space_group_crystal_system monoclinic
_space_group_IT_number 14
_space_group_name_Hall '-P 2yn'
_space_group_name_H-M_alt 'P 1 21/n 1'
_symmetry_space_group_name_Hall '-P 2yn'
_symmetry_space_group_name_H-M 'P 1 21/n 1'
_atom_sites_solution_hydrogens geom
_atom_sites_solution_primary direct
_atom_sites_solution_secondary difmap
_audit_creation_method
;
Olex2 1.2
(compiled Nov 28 2014 11:48:57 for OlexSys, GUI svn.r4959)
;
_cell_angle_alpha 90.00
_cell_angle_beta 115.084(13)
_cell_angle_gamma 90.00
_cell_formula_units_Z 8
_cell_length_a 16.0993(16)
_cell_length_b 15.5910(9)
_cell_length_c 16.4152(14)
_cell_measurement_reflns_used 50
_cell_measurement_temperature 298
_cell_measurement_theta_max 20
_cell_measurement_theta_min 3
_cell_volume 3731.7(7)
_computing_cell_refinement
;
XSCANS (Siemens, 1996)
;
_computing_data_collection
;
XSCANS (Siemens, 1996)
;
_computing_data_reduction
;
XSCANS (Siemens, 1996)
;
_computing_molecular_graphics
;
OLEX2 (Dolomanov <i>et al.</i>,  2009)
;
_computing_publication_material
;
OLEX2 (Dolomanov <i>et al.</i>,  2009)
;
_computing_structure_refinement
;
SHELXL2014 (Sheldrick, 2015)
;
_computing_structure_solution
;
SHELXS87 (Sheldrick, 2008)
;
_diffrn_ambient_temperature 298
_diffrn_measured_fraction_theta_full 0.995
_diffrn_measured_fraction_theta_max 0.995
_diffrn_measurement_device_type 'Siemens P4'
_diffrn_measurement_method 'sea;ed X-ray tube'
_diffrn_radiation_monochromator graphite
_diffrn_radiation_type MoK\a
_diffrn_radiation_wavelength 0.71073
_diffrn_reflns_av_R_equivalents 0.0342
_diffrn_reflns_limit_h_max 17
_diffrn_reflns_limit_h_min -1
_diffrn_reflns_limit_k_max 16
_diffrn_reflns_limit_k_min -1
_diffrn_reflns_limit_l_max 16
_diffrn_reflns_limit_l_min -17
_diffrn_reflns_number 5957
_diffrn_reflns_theta_full 22.50
_diffrn_reflns_theta_max 22.50
_diffrn_reflns_theta_min 1.89
_diffrn_standards_decay_% 0.0(2)
_diffrn_standards_interval_count 200
_diffrn_standards_number 3
_exptl_absorpt_coefficient_mu 1.586
_exptl_absorpt_correction_T_max 0.9153
_exptl_absorpt_correction_T_min 0.8070
_exptl_absorpt_correction_type psi-scan
_exptl_absorpt_process_details
;
(North <i>et al.</i>,  1968)
;
_exptl_crystal_colour 'clear light yellow'
_exptl_crystal_density_diffrn 1.614
_exptl_crystal_density_method 'not measured'
_exptl_crystal_description prism
_exptl_crystal_F_000 1848
_exptl_crystal_size_max 0.6
_exptl_crystal_size_mid 0.6
_exptl_crystal_size_min 0.3
_refine_diff_density_max 1.031
_refine_diff_density_min -0.408
_refine_ls_extinction_coef 0.00519(17)
_refine_ls_extinction_expression Fc^*^=kFc[1+0.001xFc^2^\l^3^/sin(2\q)]^-1/4^
_refine_ls_extinction_method
;
SHELXL2014 (Sheldrick, 2015)
;
_refine_ls_goodness_of_fit_ref 1.079
_refine_ls_hydrogen_treatment constr
_refine_ls_matrix_type full
_refine_ls_number_parameters 328
_refine_ls_number_reflns 4858
_refine_ls_number_restraints 0
_refine_ls_restrained_S_all 1.079
_refine_ls_R_factor_all 0.0375
_refine_ls_R_factor_gt 0.0286
_refine_ls_shift/su_max 0.003
_refine_ls_shift/su_mean 0.000
_refine_ls_structure_factor_coef Fsqd
_refine_ls_weighting_details 'calc w=1/[\s^2^(Fo^2^)+(0.0286P)^2^+4.1793P] where P=(Fo^2^+2Fc^2^)/3'
_refine_ls_weighting_scheme calc
_refine_ls_wR_factor_gt 0.0671
_refine_ls_wR_factor_ref 0.0709
_reflns_number_gt 4171
_reflns_number_total 4858
_reflns_threshold_expression I>2sigma(I)
_cod_data_source_file pk2543sup1.cif
_cod_data_source_block RhP3Cl3MeOH
_cod_original_cell_volume 3731.7(5)
_cod_original_formula_sum 'C9.5 H29 Cl3 O0.5 P3 Rh1'
_cod_database_code 2019822
_cod_database_fobs_code 2019822

loop_
_space_group_symop_id
_space_group_symop_operation_xyz
1 'x, y, z'
2 '-x+1/2, y+1/2, -z+1/2'
3 '-x, -y, -z'
4 'x-1/2, -y-1/2, z-1/2'

loop_
_atom_site_type_symbol
_atom_site_label
_atom_site_fract_x
_atom_site_fract_y
_atom_site_fract_z
_atom_site_U_iso_or_equiv
_atom_site_adp_type
_atom_site_calc_flag
_atom_site_occupancy
Rh Rh1 0.76635(2) 0.66132(2) 0.08786(2) 0.02237(12) Uani d 1
Cl Cl1 0.82866(8) 0.79954(7) 0.07477(9) 0.0435(3) Uani d 1
Cl Cl2 0.65651(8) 0.67764(8) -0.06932(7) 0.0445(3) Uani d 1
Cl Cl3 0.87487(8) 0.60045(8) 0.03606(8) 0.0449(3) Uani d 1
P P1 0.72796(9) 0.52126(7) 0.09374(8) 0.0361(3) Uani d 1
P P2 0.87465(8) 0.66934(7) 0.23406(8) 0.0308(3) Uani d 1
P P3 0.64873(8) 0.71971(7) 0.11404(8) 0.0314(3) Uani d 1
C C11 0.8230(4) 0.4462(3) 0.1382(4) 0.0583(15) Uani d 1
H H11A 0.8605 0.4524 0.1061 0.087 Uiso calc 1
H H11B 0.7996 0.3887 0.1311 0.087 Uiso calc 1
H H11C 0.8590 0.4577 0.2009 0.087 Uiso calc 1
C C12 0.6631(5) 0.4911(4) 0.1567(5) 0.076(2) Uani d 1
H H12A 0.6949 0.5102 0.2178 0.114 Uiso calc 1
H H12B 0.6565 0.4298 0.1557 0.114 Uiso calc 1
H H12C 0.6035 0.5172 0.1299 0.114 Uiso calc 1
C C13 0.6596(4) 0.4779(3) -0.0171(4) 0.0614(16) Uani d 1
H H13A 0.6011 0.5060 -0.0426 0.092 Uiso calc 1
H H13B 0.6509 0.4175 -0.0125 0.092 Uiso calc 1
H H13C 0.6907 0.4872 -0.0550 0.092 Uiso calc 1
C C21 0.8719(4) 0.5969(4) 0.3203(3) 0.0588(15) Uani d 1
H H21A 0.8132 0.6008 0.3222 0.088 Uiso calc 1
H H21B 0.9191 0.6127 0.3778 0.088 Uiso calc 1
H H21C 0.8818 0.5391 0.3063 0.088 Uiso calc 1
C C22 0.9893(3) 0.6550(4) 0.2430(4) 0.0567(15) Uani d 1
H H22A 0.9979 0.5962 0.2310 0.085 Uiso calc 1
H H22B 1.0329 0.6699 0.3027 0.085 Uiso calc 1
H H22C 0.9983 0.6914 0.2002 0.085 Uiso calc 1
C C23 0.8810(4) 0.7718(3) 0.2882(4) 0.0536(14) Uani d 1
H H23A 0.8582 0.8160 0.2434 0.080 Uiso calc 1
H H23B 0.9436 0.7839 0.3282 0.080 Uiso calc 1
H H23C 0.8445 0.7699 0.3217 0.080 Uiso calc 1
C C31 0.5349(3) 0.6773(4) 0.0457(4) 0.0572(15) Uani d 1
H H31A 0.5217 0.6830 -0.0169 0.086 Uiso calc 1
H H31B 0.4902 0.7086 0.0580 0.086 Uiso calc 1
H H31C 0.5327 0.6178 0.0597 0.086 Uiso calc 1
C C32 0.6344(4) 0.8316(3) 0.0863(5) 0.071(2) Uani d 1
H H32A 0.6892 0.8621 0.1238 0.107 Uiso calc 1
H H32B 0.5835 0.8537 0.0958 0.107 Uiso calc 1
H H32C 0.6228 0.8391 0.0243 0.107 Uiso calc 1
C C33 0.6502(4) 0.7160(4) 0.2248(3) 0.0554(15) Uani d 1
H H33A 0.6542 0.6574 0.2442 0.083 Uiso calc 1
H H33B 0.5950 0.7413 0.2227 0.083 Uiso calc 1
H H33C 0.7023 0.7473 0.2664 0.083 Uiso calc 1
Rh Rh2 0.29937(2) 0.83004(2) 0.11738(2) 0.02531(12) Uani d 1
Cl Cl4 0.44698(8) 0.89262(9) 0.14246(9) 0.0497(3) Uani d 1
Cl Cl5 0.29238(9) 0.77329(8) -0.02441(8) 0.0480(3) Uani d 1
Cl Cl6 0.38403(10) 0.69898(8) 0.18403(9) 0.0534(4) Uani d 1
P P4 0.15796(9) 0.76893(8) 0.07421(9) 0.0412(3) Uani d 1
P P5 0.31781(8) 0.86191(7) 0.26057(7) 0.0309(3) Uani d 1
P P6 0.24255(8) 0.96155(7) 0.05702(7) 0.0277(3) Uani d 1
C C41 0.0844(4) 0.7767(4) -0.0452(4) 0.0686(17) Uani d 1
H H41A 0.0786 0.8357 -0.0634 0.103 Uiso calc 1
H H41B 0.0250 0.7539 -0.0571 0.103 Uiso calc 1
H H41C 0.1108 0.7445 -0.0782 0.103 Uiso calc 1
C C42 0.0818(4) 0.8051(4) 0.1233(4) 0.0610(16) Uani d 1
H H42A 0.1085 0.7920 0.1864 0.092 Uiso calc 1
H H42B 0.0237 0.7766 0.0943 0.092 Uiso calc 1
H H42C 0.0729 0.8660 0.1152 0.092 Uiso calc 1
C C43 0.1622(5) 0.6541(3) 0.0936(5) 0.0735(19) Uani d 1
H H43A 0.1949 0.6269 0.0635 0.110 Uiso calc 1
H H43B 0.1010 0.6317 0.0706 0.110 Uiso calc 1
H H43C 0.1931 0.6429 0.1570 0.110 Uiso calc 1
C C51 0.2460(4) 0.9416(3) 0.2801(3) 0.0477(13) Uani d 1
H H51A 0.2562 0.9965 0.2596 0.072 Uiso calc 1
H H51B 0.2612 0.9444 0.3432 0.072 Uiso calc 1
H H51C 0.1828 0.9258 0.2477 0.072 Uiso calc 1
C C52 0.4313(3) 0.9011(4) 0.3307(3) 0.0522(14) Uani d 1
H H52A 0.4761 0.8607 0.3302 0.078 Uiso calc 1
H H52B 0.4376 0.9082 0.3911 0.078 Uiso calc 1
H H52C 0.4406 0.9553 0.3080 0.078 Uiso calc 1
C C53 0.3059(4) 0.7705(3) 0.3231(3) 0.0480(13) Uani d 1
H H53A 0.2448 0.7482 0.2937 0.072 Uiso calc 1
H H53B 0.3177 0.7882 0.3830 0.072 Uiso calc 1
H H53C 0.3491 0.7269 0.3256 0.072 Uiso calc 1
C C61 0.2455(4) 0.9750(3) -0.0508(3) 0.0470(13) Uani d 1
H H61A 0.3062 0.9631 -0.0452 0.071 Uiso calc 1
H H61B 0.2292 1.0329 -0.0711 0.071 Uiso calc 1
H H61C 0.2028 0.9362 -0.0934 0.071 Uiso calc 1
C C62 0.3089(4) 1.0522(3) 0.1198(3) 0.0516(14) Uani d 1
H H62A 0.3124 1.0511 0.1797 0.077 Uiso calc 1
H H62B 0.2798 1.1045 0.0905 0.077 Uiso calc 1
H H62C 0.3696 1.0493 0.1226 0.077 Uiso calc 1
C C63 0.1272(3) 0.9971(3) 0.0347(3) 0.0425(12) Uani d 1
H H63A 0.0832 0.9593 -0.0082 0.064 Uiso calc 1
H H63B 0.1180 1.0543 0.0108 0.064 Uiso calc 1
H H63C 0.1196 0.9965 0.0896 0.064 Uiso calc 1
O O1 0.0306(5) 1.0413(3) 0.1833(4) 0.1076(18) Uani d 1
H H1 0.0327 1.0913 0.1996 0.161 Uiso calc 1
C C2 -0.0030(4) 0.9903(4) 0.2311(4) 0.0705(17) Uani d 1
H H2A -0.0355 0.9425 0.1946 0.106 Uiso calc 1
H H2B -0.0439 1.0232 0.2476 0.106 Uiso calc 1
H H2C 0.0471 0.9696 0.2845 0.106 Uiso calc 1

loop_
_atom_site_aniso_label
_atom_site_aniso_U_11
_atom_site_aniso_U_22
_atom_site_aniso_U_33
_atom_site_aniso_U_12
_atom_site_aniso_U_13
_atom_site_aniso_U_23
Rh1 0.0230(2) 0.02200(19) 0.02360(19) 0.00153(14) 0.01137(15) 0.00271(14)
Cl1 0.0405(7) 0.0301(6) 0.0631(8) -0.0004(5) 0.0251(6) 0.0148(6)
Cl2 0.0390(7) 0.0641(8) 0.0261(6) 0.0069(6) 0.0096(5) 0.0060(5)
Cl3 0.0452(7) 0.0563(8) 0.0423(7) 0.0173(6) 0.0273(6) 0.0041(6)
P1 0.0411(7) 0.0244(6) 0.0434(7) -0.0039(5) 0.0186(6) -0.0009(5)
P2 0.0303(6) 0.0311(6) 0.0282(6) 0.0023(5) 0.0095(5) 0.0005(5)
P3 0.0265(6) 0.0341(6) 0.0373(7) 0.0029(5) 0.0172(5) 0.0018(5)
C11 0.065(4) 0.027(3) 0.068(4) 0.011(3) 0.015(3) 0.004(3)
C12 0.102(5) 0.042(3) 0.114(6) -0.013(3) 0.076(5) 0.013(3)
C13 0.062(4) 0.043(3) 0.064(4) -0.009(3) 0.012(3) -0.015(3)
C21 0.078(4) 0.060(4) 0.036(3) 0.002(3) 0.022(3) 0.009(3)
C22 0.025(3) 0.081(4) 0.050(3) 0.010(3) 0.002(2) 0.003(3)
C23 0.057(3) 0.044(3) 0.046(3) -0.009(3) 0.008(3) -0.018(3)
C31 0.029(3) 0.086(4) 0.054(3) -0.004(3) 0.016(3) -0.004(3)
C32 0.069(4) 0.042(3) 0.131(6) 0.026(3) 0.070(4) 0.022(3)
C33 0.049(3) 0.081(4) 0.043(3) 0.007(3) 0.027(3) -0.010(3)
Rh2 0.0255(2) 0.0244(2) 0.0276(2) 0.00468(14) 0.01264(16) 0.00091(14)
Cl4 0.0295(6) 0.0641(8) 0.0616(8) 0.0000(6) 0.0253(6) 0.0014(7)
Cl5 0.0720(9) 0.0401(7) 0.0366(7) 0.0102(6) 0.0275(6) -0.0030(5)
Cl6 0.0707(9) 0.0416(7) 0.0518(8) 0.0308(7) 0.0297(7) 0.0140(6)
P4 0.0372(7) 0.0310(7) 0.0511(8) -0.0076(6) 0.0145(6) -0.0006(6)
P5 0.0313(7) 0.0342(7) 0.0281(6) 0.0046(5) 0.0134(5) 0.0024(5)
P6 0.0283(6) 0.0244(6) 0.0297(6) 0.0011(5) 0.0118(5) 0.0003(5)
C41 0.050(3) 0.068(4) 0.062(4) -0.019(3) -0.001(3) -0.013(3)
C42 0.040(3) 0.071(4) 0.079(4) -0.009(3) 0.031(3) 0.004(3)
C43 0.079(5) 0.033(3) 0.101(5) -0.013(3) 0.032(4) 0.002(3)
C51 0.061(3) 0.047(3) 0.043(3) 0.016(3) 0.030(3) 0.000(2)
C52 0.045(3) 0.066(4) 0.033(3) -0.003(3) 0.004(2) 0.002(3)
C53 0.063(3) 0.044(3) 0.045(3) 0.005(3) 0.031(3) 0.013(2)
C61 0.064(3) 0.039(3) 0.047(3) 0.011(3) 0.032(3) 0.009(2)
C62 0.058(3) 0.030(3) 0.053(3) -0.013(2) 0.012(3) -0.006(2)
C63 0.035(3) 0.042(3) 0.050(3) 0.011(2) 0.017(2) 0.006(2)
O1 0.145(5) 0.095(4) 0.077(3) -0.022(4) 0.040(3) -0.020(3)
C2 0.063(4) 0.084(5) 0.063(4) -0.003(4) 0.026(3) 0.001(4)

loop_
_atom_type_symbol
_atom_type_description
_atom_type_scat_dispersion_real
_atom_type_scat_dispersion_imag
_atom_type_scat_source
C C 0.0033 0.0016 'International Tables Vol C Tables 4.2.6.8 and 6.1.1.4'
H H 0.0000 0.0000 'International Tables Vol C Tables 4.2.6.8 and 6.1.1.4'
O O 0.0106 0.0060 'International Tables Vol C Tables 4.2.6.8 and 6.1.1.4'
P P 0.1023 0.0942 'International Tables Vol C Tables 4.2.6.8 and 6.1.1.4'
Cl Cl 0.1484 0.1585 'International Tables Vol C Tables 4.2.6.8 and 6.1.1.4'
Rh Rh -1.1178 0.9187 'International Tables Vol C Tables 4.2.6.8 and 6.1.1.4'

loop_
_geom_angle_atom_site_label_1
_geom_angle_atom_site_label_2
_geom_angle_atom_site_label_3
_geom_angle
Cl1 Rh1 Cl2 87.44(4)
Cl1 Rh1 Cl3 86.01(4)
Cl3 Rh1 Cl2 88.69(4)
P1 Rh1 Cl1 169.61(4)
P1 Rh1 Cl2 93.24(5)
P1 Rh1 Cl3 83.64(5)
P1 Rh1 P2 96.15(4)
P1 Rh1 P3 96.41(4)
P2 Rh1 Cl1 83.39(4)
P2 Rh1 Cl2 170.60(4)
P2 Rh1 Cl3 92.69(4)
P2 Rh1 P3 95.95(4)
P3 Rh1 Cl1 93.96(4)
P3 Rh1 Cl2 82.62(4)
P3 Rh1 Cl3 171.30(4)
C11 P1 Rh1 115.90(18)
C11 P1 C12 101.2(3)
C12 P1 Rh1 120.2(2)
C13 P1 Rh1 112.00(19)
C13 P1 C11 102.3(3)
C13 P1 C12 103.0(3)
C21 P2 Rh1 121.30(19)
C22 P2 Rh1 112.11(18)
C22 P2 C21 102.8(3)
C22 P2 C23 103.1(3)
C23 P2 Rh1 114.92(18)
C23 P2 C21 100.4(3)
C31 P3 Rh1 115.75(18)
C32 P3 Rh1 111.43(18)
C32 P3 C31 102.1(3)
C32 P3 C33 103.4(3)
C33 P3 Rh1 120.93(18)
C33 P3 C31 100.9(3)
P1 C11 H11A 109.5
P1 C11 H11B 109.5
P1 C11 H11C 109.5
H11A C11 H11B 109.5
H11A C11 H11C 109.5
H11B C11 H11C 109.5
P1 C12 H12A 109.5
P1 C12 H12B 109.5
P1 C12 H12C 109.5
H12A C12 H12B 109.5
H12A C12 H12C 109.5
H12B C12 H12C 109.5
P1 C13 H13A 109.5
P1 C13 H13B 109.5
P1 C13 H13C 109.5
H13A C13 H13B 109.5
H13A C13 H13C 109.5
H13B C13 H13C 109.5
P2 C21 H21A 109.5
P2 C21 H21B 109.5
P2 C21 H21C 109.5
H21A C21 H21B 109.5
H21A C21 H21C 109.5
H21B C21 H21C 109.5
P2 C22 H22A 109.5
P2 C22 H22B 109.5
P2 C22 H22C 109.5
H22A C22 H22B 109.5
H22A C22 H22C 109.5
H22B C22 H22C 109.5
P2 C23 H23A 109.5
P2 C23 H23B 109.5
P2 C23 H23C 109.5
H23A C23 H23B 109.5
H23A C23 H23C 109.5
H23B C23 H23C 109.5
P3 C31 H31A 109.5
P3 C31 H31B 109.5
P3 C31 H31C 109.5
H31A C31 H31B 109.5
H31A C31 H31C 109.5
H31B C31 H31C 109.5
P3 C32 H32A 109.5
P3 C32 H32B 109.5
P3 C32 H32C 109.5
H32A C32 H32B 109.5
H32A C32 H32C 109.5
H32B C32 H32C 109.5
P3 C33 H33A 109.5
P3 C33 H33B 109.5
P3 C33 H33C 109.5
H33A C33 H33B 109.5
H33A C33 H33C 109.5
H33B C33 H33C 109.5
Cl4 Rh2 Cl5 87.35(5)
Cl4 Rh2 Cl6 86.57(5)
Cl6 Rh2 Cl5 85.15(4)
P4 Rh2 Cl4 172.28(5)
P4 Rh2 Cl5 85.19(5)
P4 Rh2 Cl6 94.79(5)
P4 Rh2 P5 95.00(5)
P4 Rh2 P6 94.38(4)
P5 Rh2 Cl4 92.68(5)
P5 Rh2 Cl5 170.38(4)
P5 Rh2 Cl6 85.24(4)
P6 Rh2 Cl4 84.07(4)
P6 Rh2 Cl5 93.63(4)
P6 Rh2 Cl6 170.61(5)
P6 Rh2 P5 95.95(4)
C41 P4 Rh2 114.5(2)
C41 P4 C42 101.8(3)
C41 P4 C43 102.4(3)
C42 P4 Rh2 120.21(19)
C43 P4 Rh2 113.5(2)
C43 P4 C42 102.2(3)
C51 P5 Rh2 120.87(17)
C52 P5 Rh2 112.52(18)
C52 P5 C51 101.8(3)
C52 P5 C53 103.1(2)
C53 P5 Rh2 114.25(18)
C53 P5 C51 102.1(2)
C61 P6 Rh2 110.90(16)
C61 P6 C62 102.3(2)
C61 P6 C63 102.5(2)
C62 P6 Rh2 114.98(17)
C62 P6 C63 100.5(2)
C63 P6 Rh2 123.06(16)
P4 C41 H41A 109.5
P4 C41 H41B 109.5
P4 C41 H41C 109.5
H41A C41 H41B 109.5
H41A C41 H41C 109.5
H41B C41 H41C 109.5
P4 C42 H42A 109.5
P4 C42 H42B 109.5
P4 C42 H42C 109.5
H42A C42 H42B 109.5
H42A C42 H42C 109.5
H42B C42 H42C 109.5
P4 C43 H43A 109.5
P4 C43 H43B 109.5
P4 C43 H43C 109.5
H43A C43 H43B 109.5
H43A C43 H43C 109.5
H43B C43 H43C 109.5
P5 C51 H51A 109.5
P5 C51 H51B 109.5
P5 C51 H51C 109.5
H51A C51 H51B 109.5
H51A C51 H51C 109.5
H51B C51 H51C 109.5
P5 C52 H52A 109.5
P5 C52 H52B 109.5
P5 C52 H52C 109.5
H52A C52 H52B 109.5
H52A C52 H52C 109.5
H52B C52 H52C 109.5
P5 C53 H53A 109.5
P5 C53 H53B 109.5
P5 C53 H53C 109.5
H53A C53 H53B 109.5
H53A C53 H53C 109.5
H53B C53 H53C 109.5
P6 C61 H61A 109.5
P6 C61 H61B 109.5
P6 C61 H61C 109.5
H61A C61 H61B 109.5
H61A C61 H61C 109.5
H61B C61 H61C 109.5
P6 C62 H62A 109.5
P6 C62 H62B 109.5
P6 C62 H62C 109.5
H62A C62 H62B 109.5
H62A C62 H62C 109.5
H62B C62 H62C 109.5
P6 C63 H63A 109.5
P6 C63 H63B 109.5
P6 C63 H63C 109.5
H63A C63 H63B 109.5
H63A C63 H63C 109.5
H63B C63 H63C 109.5
C2 O1 H1 109.5
O1 C2 H2A 109.5
O1 C2 H2B 109.5
O1 C2 H2C 109.5
H2A C2 H2B 109.5
H2A C2 H2C 109.5
H2B C2 H2C 109.5

loop_
_geom_bond_atom_site_label_1
_geom_bond_atom_site_label_2
_geom_bond_distance
Rh1 Cl1 2.4248(11)
Rh1 Cl2 2.4455(12)
Rh1 Cl3 2.4363(12)
Rh1 P1 2.2825(12)
Rh1 P2 2.2951(12)
Rh1 P3 2.2998(12)
P1 C11 1.816(5)
P1 C12 1.816(5)
P1 C13 1.811(5)
P2 C21 1.827(5)
P2 C22 1.803(5)
P2 C23 1.810(5)
P3 C31 1.820(5)
P3 C32 1.793(5)
P3 C33 1.810(5)
C11 H11A 0.9600
C11 H11B 0.9600
C11 H11C 0.9600
C12 H12A 0.9600
C12 H12B 0.9600
C12 H12C 0.9600
C13 H13A 0.9600
C13 H13B 0.9600
C13 H13C 0.9600
C21 H21A 0.9600
C21 H21B 0.9600
C21 H21C 0.9600
C22 H22A 0.9600
C22 H22B 0.9600
C22 H22C 0.9600
C23 H23A 0.9600
C23 H23B 0.9600
C23 H23C 0.9600
C31 H31A 0.9600
C31 H31B 0.9600
C31 H31C 0.9600
C32 H32A 0.9600
C32 H32B 0.9600
C32 H32C 0.9600
C33 H33A 0.9600
C33 H33B 0.9600
C33 H33C 0.9600
Rh2 Cl4 2.4371(12)
Rh2 Cl5 2.4477(12)
Rh2 Cl6 2.4424(12)
Rh2 P4 2.2857(13)
Rh2 P5 2.2952(12)
Rh2 P6 2.2922(11)
P4 C41 1.814(6)
P4 C42 1.819(5)
P4 C43 1.815(5)
P5 C51 1.815(5)
P5 C52 1.804(5)
P5 C53 1.812(5)
P6 C61 1.802(5)
P6 C62 1.808(5)
P6 C63 1.820(4)
C41 H41A 0.9600
C41 H41B 0.9600
C41 H41C 0.9600
C42 H42A 0.9600
C42 H42B 0.9600
C42 H42C 0.9600
C43 H43A 0.9600
C43 H43B 0.9600
C43 H43C 0.9600
C51 H51A 0.9600
C51 H51B 0.9600
C51 H51C 0.9600
C52 H52A 0.9600
C52 H52B 0.9600
C52 H52C 0.9600
C53 H53A 0.9600
C53 H53B 0.9600
C53 H53C 0.9600
C61 H61A 0.9600
C61 H61B 0.9600
C61 H61C 0.9600
C62 H62A 0.9600
C62 H62B 0.9600
C62 H62C 0.9600
C63 H63A 0.9600
C63 H63B 0.9600
C63 H63C 0.9600
O1 H1 0.8200
O1 C2 1.379(7)
C2 H2A 0.9600
C2 H2B 0.9600
C2 H2C 0.9600

loop_
_geom_hbond_atom_site_label_D
_geom_hbond_atom_site_label_H
_geom_hbond_atom_site_label_A
_geom_hbond_site_symmetry_A
_geom_hbond_distance_DH
_geom_hbond_distance_HA
_geom_hbond_distance_DA
_geom_hbond_angle_DHA
O1 H1 Cl6 2 0.82 2.47 3.184(5) 146.5

loop_
_geom_torsion_atom_site_label_1
_geom_torsion_atom_site_label_2
_geom_torsion_atom_site_label_3
_geom_torsion_atom_site_label_4
_geom_torsion
Cl1 Rh1 P1 C11 36.4(4)
Cl1 Rh1 P1 C12 158.6(3)
Cl1 Rh1 P1 C13 -80.4(3)
Cl1 Rh1 P2 C21 166.5(2)
Cl1 Rh1 P2 C22 -71.8(2)
Cl1 Rh1 P2 C23 45.5(2)
Cl1 Rh1 P3 C31 130.6(2)
Cl1 Rh1 P3 C32 14.5(3)
Cl1 Rh1 P3 C33 -107.1(2)
Cl2 Rh1 P1 C11 129.9(2)
Cl2 Rh1 P1 C12 -108.0(3)
Cl2 Rh1 P1 C13 13.1(2)
Cl2 Rh1 P3 C31 43.7(2)
Cl2 Rh1 P3 C32 -72.3(3)
Cl2 Rh1 P3 C33 166.0(2)
Cl3 Rh1 P1 C11 41.5(2)
Cl3 Rh1 P1 C12 163.7(3)
Cl3 Rh1 P1 C13 -75.3(2)
Cl3 Rh1 P2 C21 -107.9(2)
Cl3 Rh1 P2 C22 13.9(2)
Cl3 Rh1 P2 C23 131.1(2)
P1 Rh1 P2 C21 -24.0(2)
P1 Rh1 P2 C22 97.7(2)
P1 Rh1 P2 C23 -145.0(2)
P1 Rh1 P3 C31 -48.7(2)
P1 Rh1 P3 C32 -164.8(3)
P1 Rh1 P3 C33 73.5(2)
P2 Rh1 P1 C11 -50.5(2)
P2 Rh1 P1 C12 71.7(3)
P2 Rh1 P1 C13 -167.3(2)
P2 Rh1 P3 C31 -145.7(2)
P2 Rh1 P3 C32 98.3(3)
P2 Rh1 P3 C33 -23.4(2)
P3 Rh1 P1 C11 -147.2(2)
P3 Rh1 P1 C12 -25.0(3)
P3 Rh1 P1 C13 96.0(2)
P3 Rh1 P2 C21 73.1(2)
P3 Rh1 P2 C22 -165.1(2)
P3 Rh1 P2 C23 -47.9(2)
Cl4 Rh2 P5 C51 111.9(2)
Cl4 Rh2 P5 C52 -8.4(2)
Cl4 Rh2 P5 C53 -125.53(19)
Cl4 Rh2 P6 C61 72.9(2)
Cl4 Rh2 P6 C62 -42.6(2)
Cl4 Rh2 P6 C63 -165.5(2)
Cl5 Rh2 P4 C41 -38.0(2)
Cl5 Rh2 P4 C42 -159.7(2)
Cl5 Rh2 P4 C43 79.1(3)
Cl5 Rh2 P6 C61 -14.1(2)
Cl5 Rh2 P6 C62 -129.6(2)
Cl5 Rh2 P6 C63 107.5(2)
Cl6 Rh2 P4 C41 -122.7(2)
Cl6 Rh2 P4 C42 115.6(2)
Cl6 Rh2 P4 C43 -5.6(3)
Cl6 Rh2 P5 C51 -161.7(2)
Cl6 Rh2 P5 C52 77.9(2)
Cl6 Rh2 P5 C53 -39.2(2)
P4 Rh2 P5 C51 -67.3(2)
P4 Rh2 P5 C52 172.3(2)
P4 Rh2 P5 C53 55.2(2)
P4 Rh2 P6 C61 -99.5(2)
P4 Rh2 P6 C62 145.0(2)
P4 Rh2 P6 C63 22.1(2)
P5 Rh2 P4 C41 151.7(2)
P5 Rh2 P4 C42 30.0(2)
P5 Rh2 P4 C43 -91.3(3)
P5 Rh2 P6 C61 164.96(19)
P5 Rh2 P6 C62 49.5(2)
P5 Rh2 P6 C63 -73.4(2)
P6 Rh2 P4 C41 55.3(2)
P6 Rh2 P4 C42 -66.4(2)
P6 Rh2 P4 C43 172.4(3)
P6 Rh2 P5 C51 27.6(2)
P6 Rh2 P5 C52 -92.7(2)
P6 Rh2 P5 C53 150.16(19)
